data_7042876
loop_
_publ_author_name
'Ojeda-Amador, Ana I.'
'Mart\'inez-Mart\'inez, Antonio J.'
'Robertson, Gemma M.'
'Robertson, Stuart D.'
'Kennedy, Alan R.'
'O'Hara, Charles T.'

_publ_section_title
;
 Exploring the solid state and solution structural chemistry of the
 utility amide potassium hexamethyldisilazide (KHMDS)
;
_journal_name_full 'Dalton Trans.'
_journal_paper_doi 10.1039/C7DT01118K
_journal_year 2017
_chemical_absolute_configuration rmad
_chemical_formula_moiety 'C32 H80 K2 N6 Si4'
_chemical_formula_sum 'C32 H80 K2 N6 Si4'
_chemical_formula_weight 739.58
_chemical_properties_physical ', Air-sensitive,Moisture-sensitive,Oxygen-sensitive'
_space_group_crystal_system orthorhombic
_space_group_IT_number 19
_space_group_name_Hall 'P 2ac 2ab'
_space_group_name_H-M_alt 'P 21 21 21'
_symmetry_space_group_name_Hall 'P 2ac 2ab'
_symmetry_space_group_name_H-M 'P 21 21 21'
_atom_sites_solution_hydrogens geom
_audit_creation_method SHELXL-2014/7
_audit_update_record
;
2017-03-14 deposited with the CCDC.
2017-04-17 downloaded from the CCDC.
;
_cell_angle_alpha 90
_cell_angle_beta 90
_cell_angle_gamma 90
_cell_formula_units_Z 4
_cell_length_a 11.8251(2)
_cell_length_b 11.9313(3)
_cell_length_c 32.6567(8)
_cell_measurement_reflns_used 9761
_cell_measurement_temperature 123(2)
_cell_measurement_theta_max 30.2200
_cell_measurement_theta_min 3.4570
_cell_volume 4607.50(18)
_computing_cell_refinement
;
CrysAlisPro, Agilent Technologies,
Version 1.171.37.35 (release 13-08-2014 CrysAlis171 .NET)
(compiled Aug 13 2014,18:06:01)
;
_computing_data_collection
;
CrysAlisPro, Agilent Technologies,
Version 1.171.37.35 (release 13-08-2014 CrysAlis171 .NET)
(compiled Aug 13 2014,18:06:01)
;
_computing_data_reduction
;
CrysAlisPro, Agilent Technologies,
Version 1.171.37.35 (release 13-08-2014 CrysAlis171 .NET)
(compiled Aug 13 2014,18:06:01)
;
_computing_structure_refinement 'SHELXL-2014/7 (Sheldrick, 2014)'
_diffrn_ambient_temperature 123(2)
_diffrn_measured_fraction_theta_full 0.994
_diffrn_measured_fraction_theta_max 0.994
_diffrn_measurement_device_type 'OD Gemini S'
_diffrn_measurement_method 'omega scans'
_diffrn_radiation_type MoK\a
_diffrn_radiation_wavelength 0.71073
_diffrn_reflns_av_R_equivalents 0.0295
_diffrn_reflns_av_unetI/netI 0.0397
_diffrn_reflns_Laue_measured_fraction_full 0.994
_diffrn_reflns_Laue_measured_fraction_max 0.994
_diffrn_reflns_limit_h_max 15
_diffrn_reflns_limit_h_min -15
_diffrn_reflns_limit_k_max 15
_diffrn_reflns_limit_k_min -11
_diffrn_reflns_limit_l_max 40
_diffrn_reflns_limit_l_min -41
_diffrn_reflns_number 26058
_diffrn_reflns_point_group_measured_fraction_full 0.991
_diffrn_reflns_point_group_measured_fraction_max 0.991
_diffrn_reflns_theta_full 26.995
_diffrn_reflns_theta_max 26.995
_diffrn_reflns_theta_min 3.023
_diffrn_source 'sealed tube'
_exptl_absorpt_coefficient_mu 0.336
_exptl_absorpt_correction_T_max 1.00000
_exptl_absorpt_correction_T_min 0.99038
_exptl_absorpt_correction_type multi-scan
_exptl_absorpt_process_details
;
CrysAlisPro, Agilent Technologies,
Version 1.171.37.35 (release 13-08-2014 CrysAlis171 .NET)
(compiled Aug 13 2014,18:06:01)
Empirical absorption correction using spherical harmonics,
 implemented in SCALE3 ABSPACK scaling algorithm.
;
_exptl_crystal_colour colourless
_exptl_crystal_density_diffrn 1.066
_exptl_crystal_description block
_exptl_crystal_F_000 1632
_exptl_crystal_size_max 0.32
_exptl_crystal_size_mid 0.26
_exptl_crystal_size_min 0.18
_refine_diff_density_max 0.271
_refine_diff_density_min -0.193
_refine_diff_density_rms 0.042
_refine_ls_abs_structure_details
;
 Flack x determined using 3688 quotients [(I+)-(I-)]/[(I+)+(I-)]
 (Parsons, Flack and Wagner, Acta Cryst. B69 (2013) 249-259).
;
_refine_ls_abs_structure_Flack 0.009(15)
_refine_ls_extinction_method none
_refine_ls_goodness_of_fit_ref 1.099
_refine_ls_hydrogen_treatment constr
_refine_ls_matrix_type full
_refine_ls_number_parameters 417
_refine_ls_number_reflns 9964
_refine_ls_number_restraints 0
_refine_ls_restrained_S_all 1.099
_refine_ls_R_factor_all 0.0411
_refine_ls_R_factor_gt 0.0368
_refine_ls_shift/su_max 0.001
_refine_ls_shift/su_mean 0.000
_refine_ls_structure_factor_coef Fsqd
_refine_ls_weighting_details 'w=1/[\s^2^(Fo^2^)+(0.0303P)^2^+0.8525P] where P=(Fo^2^+2Fc^2^)/3'
_refine_ls_weighting_scheme calc
_refine_ls_wR_factor_gt 0.0753
_refine_ls_wR_factor_ref 0.0771
_reflns_Friedel_coverage 0.791
_reflns_Friedel_fraction_full 0.987
_reflns_Friedel_fraction_max 0.987
_reflns_number_gt 9328
_reflns_number_total 9964
_reflns_threshold_expression 'I > 2\s(I)'
_cod_data_source_file c7dt01118k2.cif
_cod_data_source_block amao_ktmcda
_cod_database_code 7042876
_shelx_shelxl_version_number 2014/7
_shelx_space_group_comment
;
The symmetry employed for this shelxl refinement is uniquely defined
by the following loop, which should always be used as a source of
symmetry information in preference to the above space-group names.
They are only intended as comments.
;

loop_
_space_group_symop_operation_xyz
'x, y, z'
'-x+1/2, -y, z+1/2'
'-x, y+1/2, -z+1/2'
'x+1/2, -y+1/2, -z'

loop_
_atom_site_label
_atom_site_type_symbol
_atom_site_fract_x
_atom_site_fract_y
_atom_site_fract_z
_atom_site_U_iso_or_equiv
_atom_site_adp_type
_atom_site_occupancy
_atom_site_site_symmetry_order
_atom_site_calc_flag
_atom_site_refinement_flags_posn
_atom_site_refinement_flags_adp
K1 K 0.33394(5) 0.58391(5) 0.39466(2) 0.02255(13) Uani 1 1 d . .
C1 C 0.4958(3) 0.4563(3) 0.31852(9) 0.0327(7) Uani 1 1 d . .
H1A H 0.5430 0.5010 0.3000 0.049 Uiso 1 1 calc R U
H1B H 0.4257 0.4969 0.3244 0.049 Uiso 1 1 calc R U
H1C H 0.4778 0.3844 0.3056 0.049 Uiso 1 1 calc R U
N1 N 0.5768(2) 0.54579(19) 0.39692(7) 0.0237(5) Uani 1 1 d . .
Si1 Si 0.57527(6) 0.43035(7) 0.36801(2) 0.02228(17) Uani 1 1 d . .
Si3 Si 0.33005(6) 0.80323(7) 0.30634(2) 0.01973(16) Uani 1 1 d . .
C3 C 0.7161(3) 0.3754(3) 0.34963(11) 0.0376(8) Uani 1 1 d . .
H3A H 0.7037 0.3161 0.3294 0.056 Uiso 1 1 calc R U
H3B H 0.7585 0.3449 0.3729 0.056 Uiso 1 1 calc R U
H3C H 0.7593 0.4365 0.3371 0.056 Uiso 1 1 calc R U
N3 N 0.7824(2) 0.77339(19) 0.30213(7) 0.0233(5) Uani 1 1 d . .
K2 K 0.59059(5) 0.74955(5) 0.35564(2) 0.02180(13) Uani 1 1 d . .
C2 C 0.5044(3) 0.3067(3) 0.39324(11) 0.0368(8) Uani 1 1 d . .
H2A H 0.5007 0.2441 0.3738 0.055 Uiso 1 1 calc R U
H2B H 0.4277 0.3277 0.4016 0.055 Uiso 1 1 calc R U
H2C H 0.5480 0.2841 0.4174 0.055 Uiso 1 1 calc R U
N2 N 0.36239(18) 0.79975(18) 0.35627(6) 0.0187(5) Uani 1 1 d . .
Si2 Si 0.64950(7) 0.56973(7) 0.44003(2) 0.02385(18) Uani 1 1 d . .
Si4 Si 0.29810(6) 0.87528(7) 0.39268(2) 0.02071(17) Uani 1 1 d . .
C4 C 0.7326(3) 0.7044(3) 0.43824(10) 0.0447(9) Uani 1 1 d . .
H4A H 0.7827 0.7038 0.4143 0.067 Uiso 1 1 calc R U
H4B H 0.7780 0.7115 0.4632 0.067 Uiso 1 1 calc R U
H4C H 0.6804 0.7680 0.4362 0.067 Uiso 1 1 calc R U
N4 N 0.7083(2) 0.9604(2) 0.35121(7) 0.0238(5) Uani 1 1 d . .
N6 N 0.1651(2) 0.5050(2) 0.45843(7) 0.0269(5) Uani 1 1 d . .
C6 C 0.7548(3) 0.4583(3) 0.45429(12) 0.0525(11) Uani 1 1 d . .
H6A H 0.7168 0.3854 0.4555 0.079 Uiso 1 1 calc R U
H6B H 0.7875 0.4757 0.4811 0.079 Uiso 1 1 calc R U
H6C H 0.8150 0.4558 0.4337 0.079 Uiso 1 1 calc R U
N5 N 0.1600(2) 0.4119(2) 0.37738(7) 0.0260(5) Uani 1 1 d . .
C5 C 0.5600(3) 0.5864(3) 0.48671(9) 0.0352(8) Uani 1 1 d . .
H5A H 0.5047 0.6463 0.4822 0.053 Uiso 1 1 calc R U
H5B H 0.6081 0.6057 0.5101 0.053 Uiso 1 1 calc R U
H5C H 0.5202 0.5160 0.4923 0.053 Uiso 1 1 calc R U
C9 C 0.4507(3) 0.7563(3) 0.27254(8) 0.0300(7) Uani 1 1 d . .
H9A H 0.4257 0.7551 0.2439 0.045 Uiso 1 1 calc R U
H9B H 0.4748 0.6809 0.2807 0.045 Uiso 1 1 calc R U
H9C H 0.5142 0.8085 0.2755 0.045 Uiso 1 1 calc R U
C8 C 0.2114(3) 0.7053(3) 0.29245(9) 0.0305(7) Uani 1 1 d . .
H8A H 0.1873 0.7199 0.2642 0.046 Uiso 1 1 calc R U
H8B H 0.1476 0.7173 0.3111 0.046 Uiso 1 1 calc R U
H8C H 0.2376 0.6276 0.2948 0.046 Uiso 1 1 calc R U
C7 C 0.2902(3) 0.9445(3) 0.28515(9) 0.0331(7) Uani 1 1 d . .
H7A H 0.2713 0.9372 0.2561 0.050 Uiso 1 1 calc R U
H7B H 0.3539 0.9963 0.2883 0.050 Uiso 1 1 calc R U
H7C H 0.2245 0.9737 0.3001 0.050 Uiso 1 1 calc R U
C10 C 0.3242(3) 1.0309(3) 0.39171(12) 0.0467(9) Uani 1 1 d . .
H10A H 0.4055 1.0454 0.3945 0.070 Uiso 1 1 calc R U
H10B H 0.2837 1.0664 0.4144 0.070 Uiso 1 1 calc R U
H10C H 0.2971 1.0619 0.3657 0.070 Uiso 1 1 calc R U
C11 C 0.3487(3) 0.8303(3) 0.44475(9) 0.0361(8) Uani 1 1 d . .
H11A H 0.3163 0.7570 0.4515 0.054 Uiso 1 1 calc R U
H11B H 0.3248 0.8855 0.4652 0.054 Uiso 1 1 calc R U
H11C H 0.4314 0.8250 0.4447 0.054 Uiso 1 1 calc R U
C12 C 0.1395(2) 0.8591(3) 0.39315(10) 0.0343(7) Uani 1 1 d . .
H12A H 0.1087 0.8825 0.3666 0.051 Uiso 1 1 calc R U
H12B H 0.1074 0.9058 0.4149 0.051 Uiso 1 1 calc R U
H12C H 0.1200 0.7804 0.3981 0.051 Uiso 1 1 calc R U
C13 C 0.7555(3) 0.7124(3) 0.26437(10) 0.0367(8) Uani 1 1 d . .
H13A H 0.7063 0.7586 0.2471 0.055 Uiso 1 1 calc R U
H13B H 0.7167 0.6423 0.2712 0.055 Uiso 1 1 calc R U
H13C H 0.8255 0.6955 0.2495 0.055 Uiso 1 1 calc R U
C15 C 0.6179(2) 1.0138(3) 0.32762(10) 0.0319(7) Uani 1 1 d . .
H15A H 0.6200 0.9865 0.2993 0.048 Uiso 1 1 calc R U
H15B H 0.6287 1.0952 0.3278 0.048 Uiso 1 1 calc R U
H15C H 0.5446 0.9954 0.3399 0.048 Uiso 1 1 calc R U
C14 C 0.8590(3) 0.7065(3) 0.32718(10) 0.0342(7) Uani 1 1 d . .
H14A H 0.8210 0.6372 0.3355 0.051 Uiso 1 1 calc R U
H14B H 0.8806 0.7493 0.3516 0.051 Uiso 1 1 calc R U
H14C H 0.9268 0.6882 0.3113 0.051 Uiso 1 1 calc R U
C16 C 0.7122(3) 1.0078(3) 0.39252(9) 0.0370(8) Uani 1 1 d . .
H16A H 0.7753 0.9746 0.4077 0.056 Uiso 1 1 calc R U
H16B H 0.6411 0.9915 0.4068 0.056 Uiso 1 1 calc R U
H16C H 0.7227 1.0892 0.3908 0.056 Uiso 1 1 calc R U
C17 C 0.8253(2) 0.8874(2) 0.29335(8) 0.0175(5) Uani 1 1 d . .
H17 H 0.7738 0.9206 0.2723 0.021 Uiso 1 1 calc R U
C18 C 0.8200(2) 0.9643(2) 0.33094(8) 0.0187(6) Uani 1 1 d . .
H18 H 0.8765 0.9351 0.3511 0.022 Uiso 1 1 calc R U
C19 C 0.8579(2) 1.0828(2) 0.31927(9) 0.0245(6) Uani 1 1 d . .
H19A H 0.8584 1.1304 0.3441 0.029 Uiso 1 1 calc R U
H19B H 0.8027 1.1152 0.2998 0.029 Uiso 1 1 calc R U
C20 C 0.9759(2) 1.0847(3) 0.29973(9) 0.0273(6) Uani 1 1 d . .
H20A H 0.9944 1.1621 0.2911 0.033 Uiso 1 1 calc R U
H20B H 1.0327 1.0608 0.3202 0.033 Uiso 1 1 calc R U
C21 C 0.9809(2) 1.0077(2) 0.26302(8) 0.0242(6) Uani 1 1 d . .
H21A H 1.0589 1.0061 0.2520 0.029 Uiso 1 1 calc R U
H21B H 0.9302 1.0363 0.2413 0.029 Uiso 1 1 calc R U
C22 C 0.9450(2) 0.8897(2) 0.27514(8) 0.0204(6) Uani 1 1 d . .
H22A H 0.9991 0.8597 0.2955 0.025 Uiso 1 1 calc R U
H22B H 0.9476 0.8406 0.2507 0.025 Uiso 1 1 calc R U
C23 C 0.0656(3) 0.4832(3) 0.36507(10) 0.0395(8) Uani 1 1 d . .
H23A H 0.0877 0.5280 0.3412 0.059 Uiso 1 1 calc R U
H23B H 0.0453 0.5331 0.3877 0.059 Uiso 1 1 calc R U
H23C H 0.0005 0.4362 0.3580 0.059 Uiso 1 1 calc R U
C24 C 0.2012(3) 0.3471(3) 0.34236(9) 0.0395(8) Uani 1 1 d . .
H24A H 0.1391 0.3025 0.3310 0.059 Uiso 1 1 calc R U
H24B H 0.2622 0.2971 0.3513 0.059 Uiso 1 1 calc R U
H24C H 0.2299 0.3983 0.3213 0.059 Uiso 1 1 calc R U
C25 C 0.1013(3) 0.5915(3) 0.48029(12) 0.0459(9) Uani 1 1 d . .
H25A H 0.1484 0.6586 0.4834 0.069 Uiso 1 1 calc R U
H25B H 0.0799 0.5634 0.5074 0.069 Uiso 1 1 calc R U
H25C H 0.0331 0.6103 0.4647 0.069 Uiso 1 1 calc R U
C26 C 0.2675(3) 0.4774(3) 0.48079(10) 0.0407(9) Uani 1 1 d . .
H26A H 0.3090 0.4188 0.4661 0.061 Uiso 1 1 calc R U
H26B H 0.2476 0.4505 0.5082 0.061 Uiso 1 1 calc R U
H26C H 0.3150 0.5444 0.4832 0.061 Uiso 1 1 calc R U
C27 C 0.1344(2) 0.3386(2) 0.41289(8) 0.0222(6) Uani 1 1 d . .
H27 H 0.2068 0.3015 0.4211 0.027 Uiso 1 1 calc R U
C28 C 0.0932(2) 0.4060(2) 0.44979(8) 0.0230(6) Uani 1 1 d . .
H28 H 0.0168 0.4357 0.4423 0.028 Uiso 1 1 calc R U
C29 C 0.0753(3) 0.3280(3) 0.48685(9) 0.0333(7) Uani 1 1 d . .
H29A H 0.1484 0.2935 0.4946 0.040 Uiso 1 1 calc R U
H29B H 0.0481 0.3727 0.5104 0.040 Uiso 1 1 calc R U
C30 C -0.0098(3) 0.2364(3) 0.47743(10) 0.0367(8) Uani 1 1 d . .
H30A H -0.0175 0.1862 0.5014 0.044 Uiso 1 1 calc R U
H30B H -0.0846 0.2702 0.4718 0.044 Uiso 1 1 calc R U
C31 C 0.0289(3) 0.1693(3) 0.44056(11) 0.0386(8) Uani 1 1 d . .
H31A H -0.0292 0.1126 0.4336 0.046 Uiso 1 1 calc R U
H31B H 0.0998 0.1293 0.4473 0.046 Uiso 1 1 calc R U
C32 C 0.0485(3) 0.2451(3) 0.40394(10) 0.0346(7) Uani 1 1 d . .
H32A H -0.0244 0.2793 0.3957 0.041 Uiso 1 1 calc R U
H32B H 0.0761 0.1994 0.3807 0.041 Uiso 1 1 calc R U

loop_
_atom_site_aniso_label
_atom_site_aniso_U_11
_atom_site_aniso_U_22
_atom_site_aniso_U_33
_atom_site_aniso_U_23
_atom_site_aniso_U_13
_atom_site_aniso_U_12
K1 0.0222(3) 0.0185(3) 0.0269(3) 0.0011(3) 0.0048(2) -0.0016(2)
C1 0.0370(18) 0.0334(19) 0.0277(15) -0.0105(14) 0.0006(13) 0.0042(14)
N1 0.0245(12) 0.0191(12) 0.0275(12) -0.0009(11) -0.0049(10) 0.0037(10)
Si1 0.0216(4) 0.0162(4) 0.0290(4) -0.0026(3) 0.0009(3) 0.0013(3)
Si3 0.0181(4) 0.0207(4) 0.0204(3) 0.0049(3) -0.0004(3) -0.0001(3)
C3 0.0302(17) 0.0278(18) 0.055(2) -0.0070(16) 0.0053(15) 0.0045(14)
N3 0.0232(12) 0.0161(13) 0.0306(12) -0.0052(10) 0.0076(10) -0.0027(10)
K2 0.0172(3) 0.0228(3) 0.0254(3) 0.0054(3) 0.0015(2) -0.0015(2)
C2 0.0444(19) 0.0232(17) 0.0429(18) -0.0018(16) 0.0067(16) -0.0055(14)
N2 0.0171(11) 0.0183(12) 0.0208(11) 0.0033(10) -0.0011(9) 0.0031(9)
Si2 0.0221(4) 0.0217(4) 0.0278(4) 0.0001(3) -0.0054(3) 0.0007(3)
Si4 0.0188(4) 0.0193(4) 0.0240(4) -0.0004(3) 0.0023(3) 0.0019(3)
C4 0.054(2) 0.054(2) 0.0263(16) 0.0004(17) -0.0053(15) -0.0265(19)
N4 0.0242(12) 0.0217(13) 0.0254(12) -0.0029(10) 0.0097(10) -0.0001(10)
N6 0.0271(13) 0.0266(14) 0.0271(12) -0.0039(11) 0.0034(11) -0.0035(11)
C6 0.050(2) 0.051(3) 0.056(2) -0.015(2) -0.0284(19) 0.0245(19)
N5 0.0271(12) 0.0288(14) 0.0221(11) 0.0033(11) 0.0013(10) -0.0052(12)
C5 0.0338(17) 0.045(2) 0.0271(15) 0.0078(15) -0.0034(13) -0.0056(16)
C9 0.0323(16) 0.0365(19) 0.0213(13) 0.0044(14) 0.0037(12) 0.0021(14)
C8 0.0274(15) 0.0346(19) 0.0295(15) 0.0005(14) -0.0055(12) -0.0048(14)
C7 0.0309(16) 0.0350(19) 0.0334(16) 0.0110(15) -0.0024(13) 0.0044(14)
C10 0.057(2) 0.0267(18) 0.057(2) -0.0082(17) 0.024(2) -0.0007(17)
C11 0.0353(18) 0.047(2) 0.0255(15) -0.0117(15) -0.0031(13) 0.0091(16)
C12 0.0235(15) 0.051(2) 0.0283(15) -0.0032(16) 0.0036(13) 0.0026(14)
C13 0.0289(16) 0.0338(19) 0.0474(19) -0.0206(16) 0.0129(14) -0.0074(14)
C15 0.0230(15) 0.0314(18) 0.0413(18) -0.0039(15) 0.0087(13) 0.0032(13)
C14 0.0368(18) 0.0205(16) 0.0453(18) 0.0060(15) 0.0109(14) 0.0017(14)
C16 0.051(2) 0.0313(18) 0.0291(16) -0.0077(15) 0.0164(15) -0.0038(16)
C17 0.0166(12) 0.0160(14) 0.0199(12) -0.0017(11) 0.0015(10) 0.0004(11)
C18 0.0193(13) 0.0177(14) 0.0191(12) -0.0016(11) 0.0022(10) 0.0012(11)
C19 0.0272(15) 0.0177(15) 0.0286(14) -0.0028(13) 0.0050(11) -0.0029(13)
C20 0.0260(14) 0.0187(15) 0.0370(17) 0.0033(14) 0.0034(12) -0.0058(13)
C21 0.0197(13) 0.0263(16) 0.0265(14) 0.0045(13) 0.0050(11) 0.0008(12)
C22 0.0162(12) 0.0215(15) 0.0235(13) -0.0005(12) 0.0016(10) 0.0025(11)
C23 0.0349(18) 0.046(2) 0.0375(18) 0.0213(17) -0.0036(14) -0.0026(16)
C24 0.044(2) 0.048(2) 0.0265(16) -0.0088(15) 0.0057(14) -0.0153(17)
C25 0.047(2) 0.037(2) 0.054(2) -0.0153(18) 0.0167(17) -0.0051(18)
C26 0.0352(18) 0.057(2) 0.0302(17) 0.0034(17) -0.0037(14) -0.0120(17)
C27 0.0221(14) 0.0218(16) 0.0226(13) 0.0026(12) -0.0006(11) -0.0013(12)
C28 0.0194(13) 0.0227(15) 0.0268(14) 0.0045(12) 0.0044(11) -0.0002(12)
C29 0.0386(19) 0.0331(18) 0.0281(15) 0.0076(14) 0.0098(13) 0.0027(15)
C30 0.0351(18) 0.0279(18) 0.0471(19) 0.0137(16) 0.0142(15) 0.0007(15)
C31 0.0372(18) 0.0223(17) 0.056(2) 0.0075(17) 0.0083(16) -0.0069(14)
C32 0.0362(17) 0.0262(17) 0.0413(17) -0.0010(15) 0.0002(14) -0.0083(14)

loop_
_atom_type_symbol
_atom_type_description
_atom_type_scat_dispersion_real
_atom_type_scat_dispersion_imag
_atom_type_scat_source
C C 0.0033 0.0016 'International Tables Vol C Tables 4.2.6.8 and 6.1.1.4'
H H 0.0000 0.0000 'International Tables Vol C Tables 4.2.6.8 and 6.1.1.4'
N N 0.0061 0.0033 'International Tables Vol C Tables 4.2.6.8 and 6.1.1.4'
K K 0.2009 0.2494 'International Tables Vol C Tables 4.2.6.8 and 6.1.1.4'
Si Si 0.0817 0.0704 'International Tables Vol C Tables 4.2.6.8 and 6.1.1.4'

loop_
_geom_angle_atom_site_label_1
_geom_angle_atom_site_label_2
_geom_angle_atom_site_label_3
_geom_angle
N2 K1 N1 92.03(6)
N2 K1 N5 128.13(7)
N1 K1 N5 125.62(7)
N2 K1 N6 130.69(7)
N1 K1 N6 125.72(7)
N5 K1 N6 57.22(6)
N2 K1 Si1 105.31(5)
N1 K1 Si1 28.32(5)
N5 K1 Si1 98.98(5)
N6 K1 Si1 123.00(5)
N2 K1 Si4 28.34(5)
N1 K1 Si4 105.97(5)
N5 K1 Si4 126.92(5)
N6 K1 Si4 103.94(5)
Si1 K1 Si4 127.83(2)
N2 K1 K2 45.88(4)
N1 K1 K2 46.24(5)
N5 K1 K2 147.45(5)
N6 K1 K2 155.17(5)
Si1 K1 K2 62.777(18)
Si4 K1 K2 65.078(18)
N2 K1 Si3 22.99(4)
N1 K1 Si3 97.79(5)
N5 K1 Si3 108.45(5)
N6 K1 Si3 135.13(5)
Si1 K1 Si3 100.20(2)
Si4 K1 Si3 47.004(19)
K2 K1 Si3 54.386(16)
Si1 C1 H1A 109.5
Si1 C1 H1B 109.5
H1A C1 H1B 109.5
Si1 C1 H1C 109.5
H1A C1 H1C 109.5
H1B C1 H1C 109.5
Si1 N1 Si2 128.42(14)
Si1 N1 K2 116.55(11)
Si2 N1 K2 103.17(10)
Si1 N1 K1 95.99(10)
Si2 N1 K1 120.12(12)
K2 N1 K1 84.79(6)
N1 Si1 C2 113.75(14)
N1 Si1 C3 117.19(14)
C2 Si1 C3 105.02(15)
N1 Si1 C1 110.66(13)
C2 Si1 C1 106.26(16)
C3 Si1 C1 102.87(15)
N1 Si1 K1 55.70(8)
C2 Si1 K1 86.47(11)
C3 Si1 K1 168.49(11)
C1 Si1 K1 73.89(10)
N1 Si1 K2 40.52(8)
C2 Si1 K2 147.55(11)
C3 Si1 K2 105.66(11)
C1 Si1 K2 76.79(11)
K1 Si1 K2 62.929(18)
N2 Si3 C8 112.93(12)
N2 Si3 C7 115.92(13)
C8 Si3 C7 106.32(14)
N2 Si3 C9 112.90(12)
C8 Si3 C9 103.77(14)
C7 Si3 C9 103.88(14)
N2 Si3 K2 49.70(8)
C8 Si3 K2 130.33(10)
C7 Si3 K2 123.24(11)
C9 Si3 K2 63.52(9)
N2 Si3 K1 42.26(8)
C8 Si3 K1 76.70(10)
C7 Si3 K1 151.27(10)
C9 Si3 K1 102.99(10)
K2 Si3 K1 62.009(17)
Si1 C3 H3A 109.5
Si1 C3 H3B 109.5
H3A C3 H3B 109.5
Si1 C3 H3C 109.5
H3A C3 H3C 109.5
H3B C3 H3C 109.5
C14 N3 C13 109.6(2)
C14 N3 C17 113.5(2)
C13 N3 C17 111.6(2)
C14 N3 K2 95.42(16)
C13 N3 K2 106.87(17)
C17 N3 K2 118.59(15)
N2 K2 N1 97.37(7)
N2 K2 N3 138.82(7)
N1 K2 N3 115.25(7)
N2 K2 N4 106.43(7)
N1 K2 N4 144.66(7)
N3 K2 N4 60.14(6)
N2 K2 Si3 27.53(5)
N1 K2 Si3 109.12(5)
N3 K2 Si3 113.12(5)
N4 K2 Si3 103.89(5)
N2 K2 Si2 108.41(5)
N1 K2 Si2 27.24(5)
N3 K2 Si2 112.04(5)
N4 K2 Si2 118.09(5)
Si3 K2 Si2 129.20(2)
N2 K2 Si1 99.69(5)
N1 K2 Si1 22.93(5)
N3 K2 Si1 101.50(5)
N4 K2 Si1 153.67(5)
Si3 K2 Si1 100.77(2)
Si2 K2 Si1 47.879(19)
N2 K2 K1 48.50(5)
N1 K2 K1 48.97(5)
N3 K2 K1 151.12(5)
N4 K2 K1 148.06(5)
Si3 K2 K1 63.605(18)
Si2 K2 K1 65.648(19)
Si1 K2 K1 54.294(16)
Si1 C2 H2A 109.5
Si1 C2 H2B 109.5
H2A C2 H2B 109.5
Si1 C2 H2C 109.5
H2A C2 H2C 109.5
H2B C2 H2C 109.5
Si4 N2 Si3 125.04(13)
Si4 N2 K2 124.40(11)
Si3 N2 K2 102.77(10)
Si4 N2 K1 96.82(9)
Si3 N2 K1 114.75(11)
K2 N2 K1 85.62(6)
N1 Si2 C5 114.43(13)
N1 Si2 C6 115.33(14)
C5 Si2 C6 104.40(17)
N1 Si2 C4 112.79(14)
C5 Si2 C4 103.31(16)
C6 Si2 C4 105.37(19)
N1 Si2 K2 49.58(8)
C5 Si2 K2 117.19(11)
C6 Si2 K2 138.35(14)
C4 Si2 K2 64.18(11)
N2 Si4 C11 110.12(13)
N2 Si4 C10 116.37(14)
C11 Si4 C10 104.15(17)
N2 Si4 C12 113.71(13)
C11 Si4 C12 106.26(15)
C10 Si4 C12 105.35(17)
N2 Si4 K1 54.84(8)
C11 Si4 K1 70.22(11)
C10 Si4 K1 163.60(13)
C12 Si4 K1 91.05(11)
Si2 C4 H4A 109.5
Si2 C4 H4B 109.5
H4A C4 H4B 109.5
Si2 C4 H4C 109.5
H4A C4 H4C 109.5
H4B C4 H4C 109.5
C15 N4 C16 109.9(2)
C15 N4 C18 113.8(2)
C16 N4 C18 111.8(2)
C15 N4 K2 93.10(17)
C16 N4 K2 107.89(17)
C18 N4 K2 118.84(16)
C26 N6 C25 110.1(3)
C26 N6 C28 113.1(3)
C25 N6 C28 111.1(2)
C26 N6 K1 82.34(17)
C25 N6 K1 117.1(2)
C28 N6 K1 119.59(16)
Si2 C6 H6A 109.5
Si2 C6 H6B 109.5
H6A C6 H6B 109.5
Si2 C6 H6C 109.5
H6A C6 H6C 109.5
H6B C6 H6C 109.5
C23 N5 C24 110.3(3)
C23 N5 C27 113.7(2)
C24 N5 C27 111.6(2)
C23 N5 K1 100.36(18)
C24 N5 K1 106.51(18)
C27 N5 K1 113.68(16)
Si2 C5 H5A 109.5
Si2 C5 H5B 109.5
H5A C5 H5B 109.5
Si2 C5 H5C 109.5
H5A C5 H5C 109.5
H5B C5 H5C 109.5
Si3 C9 H9A 109.5
Si3 C9 H9B 109.5
H9A C9 H9B 109.5
Si3 C9 H9C 109.5
H9A C9 H9C 109.5
H9B C9 H9C 109.5
Si3 C8 H8A 109.5
Si3 C8 H8B 109.5
H8A C8 H8B 109.5
Si3 C8 H8C 109.5
H8A C8 H8C 109.5
H8B C8 H8C 109.5
Si3 C7 H7A 109.5
Si3 C7 H7B 109.5
H7A C7 H7B 109.5
Si3 C7 H7C 109.5
H7A C7 H7C 109.5
H7B C7 H7C 109.5
Si4 C10 H10A 109.5
Si4 C10 H10B 109.5
H10A C10 H10B 109.5
Si4 C10 H10C 109.5
H10A C10 H10C 109.5
H10B C10 H10C 109.5
Si4 C11 H11A 109.5
Si4 C11 H11B 109.5
H11A C11 H11B 109.5
Si4 C11 H11C 109.5
H11A C11 H11C 109.5
H11B C11 H11C 109.5
Si4 C12 H12A 109.5
Si4 C12 H12B 109.5
H12A C12 H12B 109.5
Si4 C12 H12C 109.5
H12A C12 H12C 109.5
H12B C12 H12C 109.5
N3 C13 H13A 109.5
N3 C13 H13B 109.5
H13A C13 H13B 109.5
N3 C13 H13C 109.5
H13A C13 H13C 109.5
H13B C13 H13C 109.5
N4 C15 H15A 109.5
N4 C15 H15B 109.5
H15A C15 H15B 109.5
N4 C15 H15C 109.5
H15A C15 H15C 109.5
H15B C15 H15C 109.5
N3 C14 H14A 109.5
N3 C14 H14B 109.5
H14A C14 H14B 109.5
N3 C14 H14C 109.5
H14A C14 H14C 109.5
H14B C14 H14C 109.5
N4 C16 H16A 109.5
N4 C16 H16B 109.5
H16A C16 H16B 109.5
N4 C16 H16C 109.5
H16A C16 H16C 109.5
H16B C16 H16C 109.5
N3 C17 C18 112.4(2)
N3 C17 C22 114.0(2)
C18 C17 C22 109.6(2)
N3 C17 H17 106.8
C18 C17 H17 106.8
C22 C17 H17 106.8
N4 C18 C19 113.7(2)
N4 C18 C17 112.0(2)
C19 C18 C17 110.0(2)
N4 C18 H18 106.9
C19 C18 H18 106.9
C17 C18 H18 106.9
C18 C19 C20 112.5(2)
C18 C19 H19A 109.1
C20 C19 H19A 109.1
C18 C19 H19B 109.1
C20 C19 H19B 109.1
H19A C19 H19B 107.8
C21 C20 C19 110.9(2)
C21 C20 H20A 109.5
C19 C20 H20A 109.5
C21 C20 H20B 109.5
C19 C20 H20B 109.5
H20A C20 H20B 108.0
C20 C21 C22 110.1(2)
C20 C21 H21A 109.6
C22 C21 H21A 109.6
C20 C21 H21B 109.6
C22 C21 H21B 109.6
H21A C21 H21B 108.1
C21 C22 C17 112.0(2)
C21 C22 H22A 109.2
C17 C22 H22A 109.2
C21 C22 H22B 109.2
C17 C22 H22B 109.2
H22A C22 H22B 107.9
N5 C23 H23A 109.5
N5 C23 H23B 109.5
H23A C23 H23B 109.5
N5 C23 H23C 109.5
H23A C23 H23C 109.5
H23B C23 H23C 109.5
N5 C24 H24A 109.5
N5 C24 H24B 109.5
H24A C24 H24B 109.5
N5 C24 H24C 109.5
H24A C24 H24C 109.5
H24B C24 H24C 109.5
N6 C25 H25A 109.5
N6 C25 H25B 109.5
H25A C25 H25B 109.5
N6 C25 H25C 109.5
H25A C25 H25C 109.5
H25B C25 H25C 109.5
N6 C26 H26A 109.5
N6 C26 H26B 109.5
H26A C26 H26B 109.5
N6 C26 H26C 109.5
H26A C26 H26C 109.5
H26B C26 H26C 109.5
N5 C27 C28 111.8(2)
N5 C27 C32 114.5(2)
C28 C27 C32 108.7(2)
N5 C27 H27 107.2
C28 C27 H27 107.2
C32 C27 H27 107.2
N6 C28 C27 112.7(2)
N6 C28 C29 114.2(2)
C27 C28 C29 110.2(2)
N6 C28 H28 106.4
C27 C28 H28 106.4
C29 C28 H28 106.4
C30 C29 C28 111.5(3)
C30 C29 H29A 109.3
C28 C29 H29A 109.3
C30 C29 H29B 109.3
C28 C29 H29B 109.3
H29A C29 H29B 108.0
C31 C30 C29 110.0(3)
C31 C30 H30A 109.7
C29 C30 H30A 109.7
C31 C30 H30B 109.7
C29 C30 H30B 109.7
H30A C30 H30B 108.2
C30 C31 C32 110.9(3)
C30 C31 H31A 109.5
C32 C31 H31A 109.5
C30 C31 H31B 109.5
C32 C31 H31B 109.5
H31A C31 H31B 108.0
C31 C32 C27 112.6(3)
C31 C32 H32A 109.1
C27 C32 H32A 109.1
C31 C32 H32B 109.1
C27 C32 H32B 109.1
H32A C32 H32B 107.8

loop_
_geom_bond_atom_site_label_1
_geom_bond_atom_site_label_2
_geom_bond_distance
K1 N2 2.884(2)
K1 N1 2.908(2)
K1 N5 2.960(2)
K1 N6 3.035(2)
K1 Si1 3.5013(10)
K1 Si4 3.5027(10)
K1 K2 3.8394(8)
K1 Si3 3.8948(9)
C1 Si1 1.895(3)
C1 H1A 0.9800
C1 H1B 0.9800
C1 H1C 0.9800
N1 Si1 1.670(2)
N1 Si2 1.674(2)
N1 K2 2.785(2)
Si1 C2 1.886(3)
Si1 C3 1.888(3)
Si1 K2 3.8342(10)
Si3 N2 1.675(2)
Si3 C8 1.881(3)
Si3 C7 1.883(3)
Si3 C9 1.889(3)
Si3 K2 3.5348(9)
C3 H3A 0.9800
C3 H3B 0.9800
C3 H3C 0.9800
N3 C14 1.458(4)
N3 C13 1.467(4)
N3 C17 1.480(3)
N3 K2 2.878(2)
K2 N2 2.764(2)
K2 N4 2.878(2)
K2 Si2 3.5614(10)
C2 H2A 0.9800
C2 H2B 0.9800
C2 H2C 0.9800
N2 Si4 1.675(2)
Si2 C5 1.866(3)
Si2 C6 1.880(3)
Si2 C4 1.884(3)
Si4 C11 1.881(3)
Si4 C10 1.882(3)
Si4 C12 1.885(3)
C4 H4A 0.9800
C4 H4B 0.9800
C4 H4C 0.9800
N4 C15 1.463(4)
N4 C16 1.464(4)
N4 C18 1.479(3)
N6 C26 1.452(4)
N6 C25 1.463(4)
N6 C28 1.483(4)
C6 H6A 0.9800
C6 H6B 0.9800
C6 H6C 0.9800
N5 C23 1.460(4)
N5 C24 1.464(4)
N5 C27 1.483(3)
C5 H5A 0.9800
C5 H5B 0.9800
C5 H5C 0.9800
C9 H9A 0.9800
C9 H9B 0.9800
C9 H9C 0.9800
C8 H8A 0.9800
C8 H8B 0.9800
C8 H8C 0.9800
C7 H7A 0.9800
C7 H7B 0.9800
C7 H7C 0.9800
C10 H10A 0.9800
C10 H10B 0.9800
C10 H10C 0.9800
C11 H11A 0.9800
C11 H11B 0.9800
C11 H11C 0.9800
C12 H12A 0.9800
C12 H12B 0.9800
C12 H12C 0.9800
C13 H13A 0.9800
C13 H13B 0.9800
C13 H13C 0.9800
C15 H15A 0.9800
C15 H15B 0.9800
C15 H15C 0.9800
C14 H14A 0.9800
C14 H14B 0.9800
C14 H14C 0.9800
C16 H16A 0.9800
C16 H16B 0.9800
C16 H16C 0.9800
C17 C18 1.534(3)
C17 C22 1.536(3)
C17 H17 1.0000
C18 C19 1.531(4)
C18 H18 1.0000
C19 C20 1.534(4)
C19 H19A 0.9900
C19 H19B 0.9900
C20 C21 1.511(4)
C20 H20A 0.9900
C20 H20B 0.9900
C21 C22 1.523(4)
C21 H21A 0.9900
C21 H21B 0.9900
C22 H22A 0.9900
C22 H22B 0.9900
C23 H23A 0.9800
C23 H23B 0.9800
C23 H23C 0.9800
C24 H24A 0.9800
C24 H24B 0.9800
C24 H24C 0.9800
C25 H25A 0.9800
C25 H25B 0.9800
C25 H25C 0.9800
C26 H26A 0.9800
C26 H26B 0.9800
C26 H26C 0.9800
C27 C28 1.528(4)
C27 C32 1.538(4)
C27 H27 1.0000
C28 C29 1.541(4)
C28 H28 1.0000
C29 C30 1.517(5)
C29 H29A 0.9900
C29 H29B 0.9900
C30 C31 1.517(5)
C30 H30A 0.9900
C30 H30B 0.9900
C31 C32 1.517(4)
C31 H31A 0.9900
C31 H31B 0.9900
C32 H32A 0.9900
C32 H32B 0.9900

loop_
_geom_torsion_atom_site_label_1
_geom_torsion_atom_site_label_2
_geom_torsion_atom_site_label_3
_geom_torsion_atom_site_label_4
_geom_torsion
Si2 N1 Si1 C2 69.1(2)
K2 N1 Si1 C2 -154.72(14)
K1 N1 Si1 C2 -67.57(15)
Si2 N1 Si1 C3 -53.9(2)
K2 N1 Si1 C3 82.29(17)
K1 N1 Si1 C3 169.45(13)
Si2 N1 Si1 C1 -171.38(18)
K2 N1 Si1 C1 -35.19(17)
K1 N1 Si1 C1 51.96(14)
Si2 N1 Si1 K1 136.7(2)
K2 N1 Si1 K1 -87.15(10)
Si2 N1 Si1 K2 -136.2(3)
K1 N1 Si1 K2 87.15(10)
C8 Si3 N2 Si4 -85.70(19)
C7 Si3 N2 Si4 37.3(2)
C9 Si3 N2 Si4 156.97(17)
K2 Si3 N2 Si4 150.1(2)
K1 Si3 N2 Si4 -118.9(2)
C8 Si3 N2 K2 124.24(13)
C7 Si3 N2 K2 -112.76(13)
C9 Si3 N2 K2 6.90(15)
K1 Si3 N2 K2 91.04(11)
C8 Si3 N2 K1 33.19(16)
C7 Si3 N2 K1 156.20(12)
C9 Si3 N2 K1 -84.14(15)
K2 Si3 N2 K1 -91.04(11)
Si1 N1 Si2 C5 -113.7(2)
K2 N1 Si2 C5 105.80(15)
K1 N1 Si2 C5 14.20(19)
Si1 N1 Si2 C6 7.5(3)
K2 N1 Si2 C6 -133.06(17)
K1 N1 Si2 C6 135.34(18)
Si1 N1 Si2 C4 128.6(2)
K2 N1 Si2 C4 -11.92(18)
K1 N1 Si2 C4 -103.52(17)
Si1 N1 Si2 K2 140.5(2)
K1 N1 Si2 K2 -91.60(12)
Si3 N2 Si4 C11 172.46(18)
K2 N2 Si4 C11 -43.69(18)
K1 N2 Si4 C11 45.66(14)
Si3 N2 Si4 C10 -69.4(2)
K2 N2 Si4 C10 74.48(19)
K1 N2 Si4 C10 163.84(15)
Si3 N2 Si4 C12 53.3(2)
K2 N2 Si4 C12 -162.80(14)
K1 N2 Si4 C12 -73.45(14)
Si3 N2 Si4 K1 126.79(18)
K2 N2 Si4 K1 -89.35(12)
C14 N3 C17 C18 -72.9(3)
C13 N3 C17 C18 162.7(2)
K2 N3 C17 C18 37.9(3)
C14 N3 C17 C22 52.7(3)
C13 N3 C17 C22 -71.8(3)
K2 N3 C17 C22 163.43(16)
C15 N4 C18 C19 54.9(3)
C16 N4 C18 C19 -70.3(3)
K2 N4 C18 C19 162.97(17)
C15 N4 C18 C17 -70.6(3)
C16 N4 C18 C17 164.2(2)
K2 N4 C18 C17 37.5(3)
N3 C17 C18 N4 -48.7(3)
C22 C17 C18 N4 -176.7(2)
N3 C17 C18 C19 -176.3(2)
C22 C17 C18 C19 55.8(3)
N4 C18 C19 C20 177.9(2)
C17 C18 C19 C20 -55.5(3)
C18 C19 C20 C21 55.5(3)
C19 C20 C21 C22 -55.4(3)
C20 C21 C22 C17 58.0(3)
N3 C17 C22 C21 174.7(2)
C18 C17 C22 C21 -58.2(3)
C23 N5 C27 C28 -55.4(3)
C24 N5 C27 C28 179.1(2)
K1 N5 C27 C28 58.6(3)
C23 N5 C27 C32 68.8(3)
C24 N5 C27 C32 -56.7(3)
K1 N5 C27 C32 -177.2(2)
C26 N6 C28 C27 -80.5(3)
C25 N6 C28 C27 155.1(3)
K1 N6 C28 C27 13.9(3)
C26 N6 C28 C29 46.4(3)
C25 N6 C28 C29 -78.1(3)
K1 N6 C28 C29 140.7(2)
N5 C27 C28 N6 -47.2(3)
C32 C27 C28 N6 -174.6(2)
N5 C27 C28 C29 -176.1(2)
C32 C27 C28 C29 56.5(3)
N6 C28 C29 C30 173.2(2)
C27 C28 C29 C30 -58.6(3)
C28 C29 C30 C31 57.3(4)
C29 C30 C31 C32 -55.8(4)
C30 C31 C32 C27 56.8(4)
N5 C27 C32 C31 177.5(3)
C28 C27 C32 C31 -56.7(3)
